data_4064623
loop_
_publ_author_name
'Wu, Jianguo'
'Hazari, Nilay'
'Incarvito, Christopher D.'

_publ_section_title
;
 Synthesis, Properties, and Reactivity with Carbon Dioxide of
 (allyl)2Ni(L) Complexes
;
_journal_issue 11
_journal_name_full Organometallics
_journal_page_first 3142
_journal_paper_doi 10.1021/om2002238
_journal_volume 30
_journal_year 2011
_chemical_formula_moiety 'Ni N2 C35 H50'
_chemical_formula_sum 'C35 H50 N2 Ni'
_chemical_formula_weight 557.49
_space_group_IT_number 14
_symmetry_cell_setting monoclinic
_symmetry_Int_Tables_number 14
_symmetry_space_group_name_Hall '-P 2ybc'
_symmetry_space_group_name_H-M 'P 1 21/c 1'
_atom_sites_solution_hydrogens geom
_atom_sites_solution_primary direct
_atom_sites_solution_secondary difmap
_cell_angle_alpha 90.0000
_cell_angle_beta 106.2440(15)
_cell_angle_gamma 90.0000
_cell_formula_units_Z 4
_cell_length_a 14.0199(9)
_cell_length_b 12.5264(8)
_cell_length_c 19.4507(13)
_cell_measurement_reflns_used 18550
_cell_measurement_temperature 223
_cell_measurement_theta_max 27.61
_cell_measurement_theta_min 3.02
_cell_volume 3279.5(4)
_computing_cell_refinement PROCESS-AUTO
_computing_data_collection PROCESS-AUTO
_computing_data_reduction CrystalClear
_computing_molecular_graphics 'CrystalStructure 4.0'
_computing_publication_material 'CrystalStructure 4.0 (Rigaku, 2010)'
_computing_structure_refinement 'SHELXL97 (Sheldrick, 1997)'
_computing_structure_solution 'SIR2004 (Burla, et al., 2005)'
_diffrn_ambient_temperature 223
_diffrn_detector_area_resol_mean 6.849
_diffrn_measured_fraction_theta_full 0.990
_diffrn_measured_fraction_theta_max 0.990
_diffrn_measurement_device_type 'Rigaku Mercury275R CCD (SCX mini)'
_diffrn_measurement_method \w
_diffrn_radiation_type 'Mo K\a'
_diffrn_radiation_wavelength 0.71075
_diffrn_reflns_av_R_equivalents 0.0605
_diffrn_reflns_limit_h_max 17
_diffrn_reflns_limit_h_min -18
_diffrn_reflns_limit_k_max 16
_diffrn_reflns_limit_k_min -16
_diffrn_reflns_limit_l_max 25
_diffrn_reflns_limit_l_min -25
_diffrn_reflns_number 22470
_diffrn_reflns_theta_full 27.48
_diffrn_reflns_theta_max 27.48
_diffrn_standards_number 0
_exptl_absorpt_coefficient_mu 0.615
_exptl_absorpt_correction_T_max 0.940
_exptl_absorpt_correction_T_min 0.678
_exptl_absorpt_correction_type multi-scan
_exptl_absorpt_process_details 'Jacobson, R. (1998) Private communication'
_exptl_crystal_colour yellow
_exptl_crystal_density_diffrn 1.129
_exptl_crystal_density_method 'not measured'
_exptl_crystal_description block
_exptl_crystal_F_000 1208.00
_exptl_crystal_size_max 0.15
_exptl_crystal_size_mid 0.15
_exptl_crystal_size_min 0.10
_refine_diff_density_max 0.330
_refine_diff_density_min -0.300
_refine_ls_extinction_method none
_refine_ls_goodness_of_fit_ref 1.064
_refine_ls_hydrogen_treatment mixed
_refine_ls_number_parameters 359
_refine_ls_number_reflns 7473
_refine_ls_number_restraints 0
_refine_ls_R_factor_gt 0.0611
_refine_ls_shift/su_max 0.001
_refine_ls_structure_factor_coef Fsqd
_refine_ls_weighting_details 'w = 1/[\s^2^(Fo^2^)+(0.0525P)^2^+0.6202P] where P=(Fo^2^+2Fc^2^)/3'
_refine_ls_weighting_scheme calc
_refine_ls_wR_factor_ref 0.1369
_reflns_number_gt 4845
_reflns_number_total 7794
_reflns_threshold_expression F^2^>2.0\s(F^2^)
_cod_data_source_file om2002238_si_002.cif
_cod_data_source_block COMPOUND_8
_cod_original_formula_sum 'Ni N2 C35 H50'
_cod_database_code 4064623

loop_
_symmetry_equiv_pos_site_id
_symmetry_equiv_pos_as_xyz
1 +X,+Y,+Z
2 -X,1/2+Y,1/2-Z
3 -X,-Y,-Z
4 +X,1/2-Y,1/2+Z

loop_
_atom_site_label
_atom_site_type_symbol
_atom_site_fract_x
_atom_site_fract_y
_atom_site_fract_z
_atom_site_U_iso_or_equiv
_atom_site_adp_type
_atom_site_occupancy
_atom_site_symmetry_multiplicity
_atom_site_calc_flag
_atom_site_refinement_flags
Ni(1) Ni 0.15538(2) 0.06269(3) 0.268132(18) 0.04344(13) Uani 1.00 4 d .
N(1) N 0.31490(16) -0.02941(17) 0.21864(11) 0.0409(5) Uani 1.00 4 d .
N(2) N 0.36242(16) 0.11888(17) 0.27163(11) 0.0390(5) Uani 1.00 4 d .
C(1) C 0.28059(19) 0.0542(2) 0.24986(13) 0.0374(6) Uani 1.00 4 d .
C(2) C 0.4145(2) -0.0180(2) 0.22243(15) 0.0494(7) Uani 1.00 4 d .
C(3) C 0.4436(2) 0.0748(2) 0.25449(16) 0.0498(7) Uani 1.00 4 d .
C(4) C 0.2558(2) -0.1173(2) 0.18110(14) 0.0428(6) Uani 1.00 4 d .
C(5) C 0.2189(2) -0.1111(3) 0.10635(16) 0.0530(7) Uani 1.00 4 d .
C(6) C 0.1671(3) -0.1991(3) 0.07195(17) 0.0656(9) Uani 1.00 4 d .
C(7) C 0.1523(3) -0.2872(3) 0.10940(19) 0.0713(10) Uani 1.00 4 d .
C(8) C 0.1885(2) -0.2907(2) 0.18281(18) 0.0603(8) Uani 1.00 4 d .
C(9) C 0.2409(2) -0.2057(2) 0.22070(16) 0.0478(7) Uani 1.00 4 d .
C(10) C 0.2361(3) -0.0135(3) 0.06489(16) 0.0604(8) Uani 1.00 4 d .
C(11) C 0.3275(3) -0.0268(3) 0.0384(2) 0.0879(12) Uani 1.00 4 d .
C(12) C 0.1476(3) 0.0145(4) 0.00132(19) 0.0953(13) Uani 1.00 4 d .
C(13) C 0.2834(2) -0.2112(2) 0.30110(16) 0.0543(8) Uani 1.00 4 d .
C(14) C 0.2138(3) -0.2635(3) 0.3385(2) 0.0856(12) Uani 1.00 4 d .
C(15) C 0.3818(3) -0.2705(3) 0.3198(2) 0.0838(11) Uani 1.00 4 d .
C(16) C 0.3648(2) 0.2232(2) 0.30343(14) 0.0416(6) Uani 1.00 4 d .
C(17) C 0.3148(2) 0.3071(2) 0.26076(15) 0.0480(7) Uani 1.00 4 d .
C(18) C 0.3209(3) 0.4072(3) 0.29312(19) 0.0640(9) Uani 1.00 4 d .
C(19) C 0.3748(3) 0.4226(3) 0.36303(19) 0.0693(10) Uani 1.00 4 d .
C(20) C 0.4235(3) 0.3396(3) 0.40268(17) 0.0610(8) Uani 1.00 4 d .
C(21) C 0.4211(2) 0.2373(2) 0.37453(15) 0.0471(7) Uani 1.00 4 d .
C(22) C 0.2606(2) 0.2934(2) 0.18240(15) 0.0539(7) Uani 1.00 4 d .
C(23) C 0.3317(3) 0.3068(4) 0.13692(19) 0.0982(14) Uani 1.00 4 d .
C(24) C 0.1715(3) 0.3657(3) 0.1560(2) 0.0873(12) Uani 1.00 4 d .
C(25) C 0.4781(2) 0.1482(3) 0.42116(16) 0.0570(8) Uani 1.00 4 d .
C(26) C 0.4577(3) 0.1445(3) 0.49430(17) 0.0811(11) Uani 1.00 4 d .
C(27) C 0.5896(3) 0.1596(3) 0.4303(2) 0.0845(11) Uani 1.00 4 d .
C(28) C 0.2154(2) 0.0595(3) 0.37237(16) 0.0648(9) Uani 1.00 4 d .
C(29) C 0.1555(3) 0.0740(3) 0.42262(17) 0.0666(9) Uani 1.00 4 d .
C(30) C 0.1226(4) -0.0117(6) 0.4518(3) 0.160(3) Uani 1.00 4 d .
C(31) C 0.1346(4) 0.1775(5) 0.4394(2) 0.161(3) Uani 1.00 4 d .
C(32) C 0.0633(3) 0.0881(4) 0.1667(2) 0.0662(10) Uani 1.00 4 d .
C(33) C 0.0162(2) 0.0316(3) 0.20960(17) 0.0545(8) Uani 1.00 4 d .
C(34) C 0.0164(2) 0.0767(4) 0.2755(2) 0.0609(9) Uani 1.00 4 d .
C(35) C -0.0130(3) -0.0826(3) 0.1936(2) 0.0746(10) Uani 1.00 4 d .
H(2) H 0.4539 -0.0665 0.2056 0.059 Uiso 1.00 4 calc R
H(3) H 0.5073 0.1049 0.2638 0.060 Uiso 1.00 4 calc R
H(6) H 0.1417 -0.1983 0.0218 0.079 Uiso 1.00 4 calc R
H(7) H 0.1171 -0.3460 0.0847 0.086 Uiso 1.00 4 calc R
H(8) H 0.1774 -0.3517 0.2076 0.072 Uiso 1.00 4 calc R
H(10) H 0.2481 0.0480 0.0982 0.072 Uiso 1.00 4 calc R
H(11A) H 0.3186 -0.0879 0.0066 0.105 Uiso 1.00 4 calc R
H(11B) H 0.3853 -0.0380 0.0789 0.105 Uiso 1.00 4 calc R
H(11C) H 0.3369 0.0369 0.0127 0.105 Uiso 1.00 4 calc R
H(12A) H 0.0899 0.0283 0.0181 0.114 Uiso 1.00 4 calc R
H(12B) H 0.1338 -0.0447 -0.0322 0.114 Uiso 1.00 4 calc R
H(12C) H 0.1631 0.0776 -0.0224 0.114 Uiso 1.00 4 calc R
H(13) H 0.2963 -0.1373 0.3194 0.065 Uiso 1.00 4 calc R
H(14A) H 0.2003 -0.3363 0.3215 0.103 Uiso 1.00 4 calc R
H(14B) H 0.1520 -0.2238 0.3279 0.103 Uiso 1.00 4 calc R
H(14C) H 0.2445 -0.2638 0.3898 0.103 Uiso 1.00 4 calc R
H(15A) H 0.4277 -0.2339 0.2987 0.101 Uiso 1.00 4 calc R
H(15B) H 0.3713 -0.3427 0.3013 0.101 Uiso 1.00 4 calc R
H(15C) H 0.4093 -0.2727 0.3714 0.101 Uiso 1.00 4 calc R
H(18) H 0.2874 0.4653 0.2665 0.077 Uiso 1.00 4 calc R
H(19) H 0.3781 0.4909 0.3836 0.083 Uiso 1.00 4 calc R
H(20) H 0.4599 0.3517 0.4505 0.073 Uiso 1.00 4 calc R
H(22) H 0.2359 0.2190 0.1760 0.065 Uiso 1.00 4 calc R
H(23A) H 0.3848 0.2547 0.1513 0.118 Uiso 1.00 4 calc R
H(23B) H 0.3597 0.3782 0.1434 0.118 Uiso 1.00 4 calc R
H(23C) H 0.2962 0.2961 0.0869 0.118 Uiso 1.00 4 calc R
H(24A) H 0.1927 0.4396 0.1621 0.105 Uiso 1.00 4 calc R
H(24B) H 0.1244 0.3520 0.1832 0.105 Uiso 1.00 4 calc R
H(24C) H 0.1402 0.3517 0.1057 0.105 Uiso 1.00 4 calc R
H(25) H 0.4560 0.0796 0.3966 0.068 Uiso 1.00 4 calc R
H(26A) H 0.3873 0.1336 0.4879 0.097 Uiso 1.00 4 calc R
H(26B) H 0.4781 0.2114 0.5192 0.097 Uiso 1.00 4 calc R
H(26C) H 0.4949 0.0862 0.5222 0.097 Uiso 1.00 4 calc R
H(27A) H 0.6127 0.2272 0.4533 0.101 Uiso 1.00 4 calc R
H(27B) H 0.6020 0.1573 0.3836 0.101 Uiso 1.00 4 calc R
H(27C) H 0.6248 0.1015 0.4596 0.101 Uiso 1.00 4 calc R
H(28A) H 0.2493 -0.0094 0.3837 0.078 Uiso 1.00 4 calc R
H(28B) H 0.2671 0.1145 0.3835 0.078 Uiso 1.00 4 calc R
H(30A) H 0.0846 -0.0018 0.4842 0.193 Uiso 1.00 4 calc R
H(30B) H 0.1377 -0.0811 0.4396 0.193 Uiso 1.00 4 calc R
H(31A) H 0.1040 0.2164 0.3957 0.194 Uiso 1.00 4 calc R
H(31B) H 0.1956 0.2128 0.4652 0.194 Uiso 1.00 4 calc R
H(31C) H 0.0893 0.1755 0.4691 0.194 Uiso 1.00 4 calc R
H(32A) H 0.059(2) 0.164(3) 0.1683(17) 0.069(11) Uiso 1.00 4 d .
H(32b) H 0.071(2) 0.057(2) 0.1251(19) 0.068(10) Uiso 1.00 4 d .
H(34a) H 0.018(2) 0.150(3) 0.2777(17) 0.072(11) Uiso 1.00 4 d .
H(34b) H -0.002(2) 0.039(2) 0.3103(17) 0.057(9) Uiso 1.00 4 d .
H(35A) H 0.0141 -0.1255 0.2360 0.090 Uiso 1.00 4 calc R
H(35B) H 0.0128 -0.1079 0.1552 0.090 Uiso 1.00 4 calc R
H(35C) H -0.0849 -0.0884 0.1791 0.090 Uiso 1.00 4 calc R

loop_
_atom_site_aniso_label
_atom_site_aniso_U_11
_atom_site_aniso_U_22
_atom_site_aniso_U_33
_atom_site_aniso_U_12
_atom_site_aniso_U_13
_atom_site_aniso_U_23
Ni(1) 0.0387(2) 0.0512(2) 0.0433(2) 0.00075(17) 0.01623(15) -0.00348(17)
N(1) 0.0425(13) 0.0401(12) 0.0439(13) -0.0006(10) 0.0181(11) -0.0032(10)
N(2) 0.0394(12) 0.0384(12) 0.0416(13) -0.0011(10) 0.0156(10) -0.0003(10)
C(1) 0.0441(15) 0.0379(14) 0.0318(13) -0.0010(12) 0.0132(11) 0.0018(11)
C(2) 0.0454(16) 0.0484(17) 0.0627(19) 0.0008(14) 0.0286(15) -0.0048(14)
C(3) 0.0398(15) 0.0532(18) 0.0617(19) -0.0054(14) 0.0227(14) -0.0039(14)
C(4) 0.0440(15) 0.0402(15) 0.0467(17) -0.0013(13) 0.0166(13) -0.0096(13)
C(5) 0.0543(18) 0.0582(19) 0.0493(18) 0.0015(15) 0.0190(15) -0.0069(15)
C(6) 0.071(2) 0.075(2) 0.0482(19) -0.0116(19) 0.0129(17) -0.0170(17)
C(7) 0.074(2) 0.067(2) 0.073(3) -0.0224(19) 0.0214(19) -0.0263(20)
C(8) 0.066(2) 0.0474(18) 0.074(2) -0.0121(16) 0.0304(18) -0.0088(16)
C(9) 0.0484(16) 0.0418(16) 0.0574(19) 0.0010(14) 0.0216(14) -0.0043(14)
C(10) 0.078(2) 0.0607(20) 0.0457(18) 0.0048(18) 0.0222(17) 0.0003(15)
C(11) 0.099(3) 0.100(3) 0.078(3) 0.005(2) 0.048(2) 0.017(2)
C(12) 0.106(3) 0.121(3) 0.055(2) 0.021(3) 0.016(2) 0.017(2)
C(13) 0.067(2) 0.0413(16) 0.0574(19) -0.0008(15) 0.0225(16) 0.0026(14)
C(14) 0.083(3) 0.110(3) 0.070(2) -0.005(2) 0.032(2) 0.021(2)
C(15) 0.071(2) 0.094(3) 0.080(3) 0.004(2) 0.009(2) 0.001(2)
C(16) 0.0459(15) 0.0407(15) 0.0433(16) -0.0060(13) 0.0207(13) -0.0016(12)
C(17) 0.0562(17) 0.0456(17) 0.0472(17) -0.0003(14) 0.0228(14) 0.0029(13)
C(18) 0.086(2) 0.0453(18) 0.064(2) 0.0076(17) 0.0273(19) 0.0009(16)
C(19) 0.102(3) 0.0425(19) 0.068(2) -0.0006(18) 0.031(2) -0.0113(17)
C(20) 0.075(2) 0.055(2) 0.0526(19) -0.0102(17) 0.0182(17) -0.0079(16)
C(21) 0.0529(17) 0.0433(16) 0.0471(17) -0.0082(14) 0.0169(14) -0.0014(13)
C(22) 0.0612(19) 0.0533(18) 0.0491(18) 0.0072(16) 0.0187(15) 0.0057(14)
C(23) 0.079(3) 0.169(4) 0.053(2) -0.005(3) 0.0283(20) 0.013(3)
C(24) 0.091(3) 0.091(3) 0.071(3) 0.035(2) 0.010(2) 0.009(2)
C(25) 0.0612(20) 0.0555(19) 0.0503(19) -0.0085(16) 0.0088(15) -0.0020(15)
C(26) 0.113(3) 0.078(3) 0.0441(19) -0.009(2) 0.0087(20) 0.0047(17)
C(27) 0.066(2) 0.077(3) 0.098(3) -0.000(2) 0.002(2) 0.007(2)
C(28) 0.0569(19) 0.096(3) 0.0464(18) -0.0056(19) 0.0219(15) -0.0071(17)
C(29) 0.062(2) 0.093(3) 0.0460(18) 0.0071(20) 0.0185(16) 0.0003(18)
C(30) 0.117(4) 0.256(7) 0.117(4) -0.032(5) 0.046(4) 0.085(5)
C(31) 0.167(5) 0.206(6) 0.076(3) 0.098(5) -0.023(3) -0.060(4)
C(32) 0.0513(20) 0.090(3) 0.055(2) 0.0023(20) 0.0114(17) 0.008(2)
C(33) 0.0328(15) 0.073(2) 0.0551(19) 0.0028(14) 0.0076(14) -0.0046(16)
C(34) 0.0433(18) 0.077(3) 0.066(2) -0.0000(18) 0.0210(16) -0.011(2)
C(35) 0.054(2) 0.091(3) 0.075(2) -0.0108(19) 0.0129(18) -0.014(2)

loop_
_atom_type_symbol
_atom_type_description
_atom_type_scat_dispersion_real
_atom_type_scat_dispersion_imag
_atom_type_scat_source
Ni Ni 0.339 1.112
;
International Tables for Crystallography
(1992, Vol. C, Tables 4.2.6.8 and 6.1.1.4)
;
N N 0.006 0.003
;
International Tables for Crystallography
(1992, Vol. C, Tables 4.2.6.8 and 6.1.1.4)
;
C C 0.003 0.002
;
International Tables for Crystallography
(1992, Vol. C, Tables 4.2.6.8 and 6.1.1.4)
;
H H 0.000 0.000
;
International Tables for Crystallography
(1992, Vol. C, Table 6.1.1.4)
;

loop_
_geom_angle_atom_site_label_1
_geom_angle_atom_site_label_2
_geom_angle_atom_site_label_3
_geom_angle
_geom_angle_publ_flag
C(1) Ni(1) C(28) 92.33(13) yes
C(1) Ni(1) C(32) 101.24(14) yes
C(1) Ni(1) C(33) 133.69(12) yes
C(1) Ni(1) C(34) 173.31(13) yes
C(28) Ni(1) C(32) 164.70(16) yes
C(28) Ni(1) C(33) 130.55(15) yes
C(28) Ni(1) C(34) 94.15(15) yes
C(32) Ni(1) C(33) 40.11(16) yes
C(32) Ni(1) C(34) 72.13(16) yes
C(33) Ni(1) C(34) 40.95(15) yes
C(1) N(1) C(2) 111.9(2) yes
C(1) N(1) C(4) 125.8(2) yes
C(2) N(1) C(4) 122.1(2) yes
C(1) N(2) C(3) 111.2(2) yes
C(1) N(2) C(16) 125.8(2) yes
C(3) N(2) C(16) 122.8(2) yes
Ni(1) C(1) N(1) 126.08(19) yes
Ni(1) C(1) N(2) 130.5(2) yes
N(1) C(1) N(2) 102.8(2) yes
N(1) C(2) C(3) 106.7(3) yes
N(2) C(3) C(2) 107.3(3) yes
N(1) C(4) C(5) 118.3(2) yes
N(1) C(4) C(9) 118.5(2) yes
C(5) C(4) C(9) 123.1(2) yes
C(4) C(5) C(6) 116.7(3) yes
C(4) C(5) C(10) 121.8(3) yes
C(6) C(5) C(10) 121.5(3) yes
C(5) C(6) C(7) 121.4(3) yes
C(6) C(7) C(8) 120.7(3) yes
C(7) C(8) C(9) 121.0(3) yes
C(4) C(9) C(8) 117.1(3) yes
C(4) C(9) C(13) 122.0(2) yes
C(8) C(9) C(13) 120.9(3) yes
C(5) C(10) C(11) 111.5(3) yes
C(5) C(10) C(12) 113.6(3) yes
C(11) C(10) C(12) 108.7(3) yes
C(9) C(13) C(14) 113.2(3) yes
C(9) C(13) C(15) 109.8(3) yes
C(14) C(13) C(15) 109.7(3) yes
N(2) C(16) C(17) 118.6(2) yes
N(2) C(16) C(21) 118.5(2) yes
C(17) C(16) C(21) 122.8(2) yes
C(16) C(17) C(18) 116.7(2) yes
C(16) C(17) C(22) 122.7(2) yes
C(18) C(17) C(22) 120.5(3) yes
C(17) C(18) C(19) 121.4(3) yes
C(18) C(19) C(20) 120.3(3) yes
C(19) C(20) C(21) 121.9(3) yes
C(16) C(21) C(20) 116.8(2) yes
C(16) C(21) C(25) 123.7(2) yes
C(20) C(21) C(25) 119.5(2) yes
C(17) C(22) C(23) 110.4(3) yes
C(17) C(22) C(24) 114.2(3) yes
C(23) C(22) C(24) 110.6(3) yes
C(21) C(25) C(26) 112.0(3) yes
C(21) C(25) C(27) 110.6(3) yes
C(26) C(25) C(27) 110.3(3) yes
Ni(1) C(28) C(29) 121.7(2) yes
C(28) C(29) C(30) 120.5(4) yes
C(28) C(29) C(31) 118.1(4) yes
C(30) C(29) C(31) 121.4(5) yes
Ni(1) C(32) C(33) 67.81(19) yes
Ni(1) C(33) C(32) 72.08(18) yes
Ni(1) C(33) C(34) 69.45(17) yes
Ni(1) C(33) C(35) 118.1(2) yes
C(32) C(33) C(34) 117.6(3) yes
C(32) C(33) C(35) 120.6(3) yes
C(34) C(33) C(35) 120.5(3) yes
Ni(1) C(34) C(33) 69.61(20) yes
N(1) C(2) H(2) 126.627 yes
C(3) C(2) H(2) 126.625 yes
N(2) C(3) H(3) 126.365 yes
C(2) C(3) H(3) 126.365 yes
C(5) C(6) H(6) 119.287 yes
C(7) C(6) H(6) 119.290 yes
C(6) C(7) H(7) 119.663 yes
C(8) C(7) H(7) 119.652 yes
C(7) C(8) H(8) 119.476 yes
C(9) C(8) H(8) 119.479 yes
C(5) C(10) H(10) 107.593 yes
C(11) C(10) H(10) 107.584 yes
C(12) C(10) H(10) 107.575 yes
C(10) C(11) H(11A) 109.477 yes
C(10) C(11) H(11B) 109.461 yes
C(10) C(11) H(11C) 109.476 yes
H(11A) C(11) H(11B) 109.475 yes
H(11A) C(11) H(11C) 109.470 yes
H(11B) C(11) H(11C) 109.468 yes
C(10) C(12) H(12A) 109.472 yes
C(10) C(12) H(12B) 109.470 yes
C(10) C(12) H(12C) 109.472 yes
H(12A) C(12) H(12B) 109.472 yes
H(12A) C(12) H(12C) 109.479 yes
H(12B) C(12) H(12C) 109.462 yes
C(9) C(13) H(13) 108.010 yes
C(14) C(13) H(13) 107.993 yes
C(15) C(13) H(13) 107.995 yes
C(13) C(14) H(14A) 109.468 yes
C(13) C(14) H(14B) 109.464 yes
C(13) C(14) H(14C) 109.475 yes
H(14A) C(14) H(14B) 109.470 yes
H(14A) C(14) H(14C) 109.478 yes
H(14B) C(14) H(14C) 109.471 yes
C(13) C(15) H(15A) 109.472 yes
C(13) C(15) H(15B) 109.475 yes
C(13) C(15) H(15C) 109.474 yes
H(15A) C(15) H(15B) 109.476 yes
H(15A) C(15) H(15C) 109.468 yes
H(15B) C(15) H(15C) 109.462 yes
C(17) C(18) H(18) 119.288 yes
C(19) C(18) H(18) 119.279 yes
C(18) C(19) H(19) 119.854 yes
C(20) C(19) H(19) 119.854 yes
C(19) C(20) H(20) 119.044 yes
C(21) C(20) H(20) 119.043 yes
C(17) C(22) H(22) 107.097 yes
C(23) C(22) H(22) 107.093 yes
C(24) C(22) H(22) 107.097 yes
C(22) C(23) H(23A) 109.465 yes
C(22) C(23) H(23B) 109.461 yes
C(22) C(23) H(23C) 109.467 yes
H(23A) C(23) H(23B) 109.476 yes
H(23A) C(23) H(23C) 109.476 yes
H(23B) C(23) H(23C) 109.482 yes
C(22) C(24) H(24A) 109.477 yes
C(22) C(24) H(24B) 109.479 yes
C(22) C(24) H(24C) 109.472 yes
H(24A) C(24) H(24B) 109.470 yes
H(24A) C(24) H(24C) 109.471 yes
H(24B) C(24) H(24C) 109.459 yes
C(21) C(25) H(25) 107.961 yes
C(26) C(25) H(25) 107.962 yes
C(27) C(25) H(25) 107.961 yes
C(25) C(26) H(26A) 109.475 yes
C(25) C(26) H(26B) 109.470 yes
C(25) C(26) H(26C) 109.463 yes
H(26A) C(26) H(26B) 109.473 yes
H(26A) C(26) H(26C) 109.476 yes
H(26B) C(26) H(26C) 109.470 yes
C(25) C(27) H(27A) 109.470 yes
C(25) C(27) H(27B) 109.468 yes
C(25) C(27) H(27C) 109.465 yes
H(27A) C(27) H(27B) 109.469 yes
H(27A) C(27) H(27C) 109.481 yes
H(27B) C(27) H(27C) 109.474 yes
Ni(1) C(28) H(28A) 106.912 yes
Ni(1) C(28) H(28B) 106.912 yes
C(29) C(28) H(28A) 106.924 yes
C(29) C(28) H(28B) 106.918 yes
H(28A) C(28) H(28B) 106.700 yes
C(29) C(30) H(30A) 120.003 yes
C(29) C(30) H(30B) 119.994 yes
H(30A) C(30) H(30B) 120.003 yes
C(29) C(31) H(31A) 109.471 yes
C(29) C(31) H(31B) 109.474 yes
C(29) C(31) H(31C) 109.467 yes
H(31A) C(31) H(31B) 109.476 yes
H(31A) C(31) H(31C) 109.472 yes
H(31B) C(31) H(31C) 109.466 yes
Ni(1) C(32) H(32A) 98.6(17) yes
Ni(1) C(32) H(32b) 125.1(19) yes
C(33) C(32) H(32A) 117(2) yes
C(33) C(32) H(32b) 120(2) yes
H(32A) C(32) H(32b) 118(3) yes
Ni(1) C(34) H(34a) 95(2) yes
Ni(1) C(34) H(34b) 119.5(19) yes
C(33) C(34) H(34a) 116(2) yes
C(33) C(34) H(34b) 122.8(19) yes
H(34a) C(34) H(34b) 119(3) yes
C(33) C(35) H(35A) 109.467 yes
C(33) C(35) H(35B) 109.466 yes
C(33) C(35) H(35C) 109.471 yes
H(35A) C(35) H(35B) 109.471 yes
H(35A) C(35) H(35C) 109.479 yes
H(35B) C(35) H(35C) 109.473 yes

loop_
_geom_bond_atom_site_label_1
_geom_bond_atom_site_label_2
_geom_bond_distance
_geom_bond_publ_flag
Ni(1) C(1) 1.889(3) yes
Ni(1) C(28) 1.966(3) yes
Ni(1) C(32) 2.058(4) yes
Ni(1) C(33) 2.003(3) yes
Ni(1) C(34) 2.001(4) yes
N(1) C(1) 1.364(4) yes
N(1) C(2) 1.385(4) yes
N(1) C(4) 1.447(3) yes
N(2) C(1) 1.371(3) yes
N(2) C(3) 1.387(4) yes
N(2) C(16) 1.442(3) yes
C(2) C(3) 1.327(4) yes
C(4) C(5) 1.402(4) yes
C(4) C(9) 1.398(4) yes
C(5) C(6) 1.384(4) yes
C(5) C(10) 1.521(5) yes
C(6) C(7) 1.370(5) yes
C(7) C(8) 1.376(5) yes
C(8) C(9) 1.383(4) yes
C(9) C(13) 1.511(4) yes
C(10) C(11) 1.518(6) yes
C(10) C(12) 1.527(5) yes
C(13) C(14) 1.520(6) yes
C(13) C(15) 1.519(5) yes
C(16) C(17) 1.400(4) yes
C(16) C(21) 1.399(4) yes
C(17) C(18) 1.394(4) yes
C(17) C(22) 1.511(4) yes
C(18) C(19) 1.372(5) yes
C(19) C(20) 1.359(4) yes
C(20) C(21) 1.390(4) yes
C(21) C(25) 1.517(4) yes
C(22) C(23) 1.516(6) yes
C(22) C(24) 1.512(5) yes
C(25) C(26) 1.528(5) yes
C(25) C(27) 1.530(5) yes
C(28) C(29) 1.467(5) yes
C(29) C(30) 1.354(8) yes
C(29) C(31) 1.388(7) yes
C(32) C(33) 1.394(6) yes
C(33) C(34) 1.400(5) yes
C(33) C(35) 1.496(5) yes
C(2) H(2) 0.940 yes
C(3) H(3) 0.940 yes
C(6) H(6) 0.940 yes
C(7) H(7) 0.940 yes
C(8) H(8) 0.940 yes
C(10) H(10) 0.990 yes
C(11) H(11A) 0.970 yes
C(11) H(11B) 0.970 yes
C(11) H(11C) 0.970 yes
C(12) H(12A) 0.970 yes
C(12) H(12B) 0.970 yes
C(12) H(12C) 0.970 yes
C(13) H(13) 0.990 yes
C(14) H(14A) 0.970 yes
C(14) H(14B) 0.970 yes
C(14) H(14C) 0.970 yes
C(15) H(15A) 0.970 yes
C(15) H(15B) 0.970 yes
C(15) H(15C) 0.970 yes
C(18) H(18) 0.940 yes
C(19) H(19) 0.940 yes
C(20) H(20) 0.940 yes
C(22) H(22) 0.990 yes
C(23) H(23A) 0.970 yes
C(23) H(23B) 0.970 yes
C(23) H(23C) 0.970 yes
C(24) H(24A) 0.970 yes
C(24) H(24B) 0.970 yes
C(24) H(24C) 0.970 yes
C(25) H(25) 0.990 yes
C(26) H(26A) 0.970 yes
C(26) H(26B) 0.970 yes
C(26) H(26C) 0.970 yes
C(27) H(27A) 0.970 yes
C(27) H(27B) 0.970 yes
C(27) H(27C) 0.970 yes
C(28) H(28A) 0.980 yes
C(28) H(28B) 0.980 yes
C(30) H(30A) 0.940 yes
C(30) H(30B) 0.940 yes
C(31) H(31A) 0.970 yes
C(31) H(31B) 0.970 yes
C(31) H(31C) 0.970 yes
C(32) H(32A) 0.95(4) yes
C(32) H(32b) 0.93(4) yes
C(34) H(34a) 0.92(4) yes
C(34) H(34b) 0.92(3) yes
C(35) H(35A) 0.970 yes
C(35) H(35B) 0.970 yes
C(35) H(35C) 0.970 yes

loop_
_geom_contact_atom_site_label_1
_geom_contact_atom_site_label_2
_geom_contact_distance
_geom_contact_publ_flag
_geom_contact_site_symmetry_2
Ni(1) C(4) 3.356(3) yes .
Ni(1) C(16) 3.465(3) yes .
N(1) C(10) 2.891(4) yes .
N(1) C(11) 3.560(5) yes .
N(1) C(13) 2.889(4) yes .
N(1) C(15) 3.583(4) yes .
N(1) C(16) 3.546(3) yes .
N(2) C(4) 3.551(3) yes .
N(2) C(22) 2.906(3) yes .
N(2) C(23) 3.459(5) yes .
N(2) C(25) 2.930(3) yes .
N(2) C(28) 3.302(4) yes .
C(1) C(5) 3.388(4) yes .
C(1) C(9) 3.325(4) yes .
C(1) C(10) 3.577(4) yes .
C(1) C(13) 3.467(4) yes .
C(1) C(17) 3.203(4) yes .
C(1) C(21) 3.514(4) yes .
C(1) C(22) 3.252(4) yes .
C(2) C(5) 3.243(4) yes .
C(2) C(9) 3.378(4) yes .
C(2) C(10) 3.371(4) yes .
C(2) C(11) 3.446(5) yes .
C(2) C(16) 3.565(4) yes .
C(3) C(4) 3.557(4) yes .
C(3) C(17) 3.445(4) yes .
C(3) C(21) 3.179(4) yes .
C(3) C(25) 3.273(4) yes .
C(4) C(7) 2.729(4) yes .
C(4) C(11) 3.400(5) yes .
C(4) C(15) 3.379(4) yes .
C(5) C(8) 2.794(5) yes .
C(6) C(9) 2.788(4) yes .
C(6) C(11) 3.310(6) yes .
C(6) C(12) 2.985(6) yes .
C(8) C(14) 2.968(5) yes .
C(8) C(15) 3.236(4) yes .
C(16) C(19) 2.741(4) yes .
C(16) C(23) 3.311(5) yes .
C(16) C(27) 3.508(4) yes .
C(16) C(28) 3.458(5) yes .
C(17) C(20) 2.785(4) yes .
C(18) C(21) 2.786(4) yes .
C(18) C(23) 3.330(6) yes .
C(18) C(24) 2.940(5) yes .
C(20) C(26) 2.983(5) yes .
C(20) C(27) 3.177(5) yes .
C(29) C(34) 2.978(4) yes .
C(30) C(34) 3.514(6) yes .
C(31) C(34) 3.398(6) yes .
Ni(1) H(13) 3.1734 yes .
Ni(1) H(22) 3.0753 yes .
Ni(1) H(31A) 3.3739 yes .
Ni(1) H(35A) 3.0304 yes .
Ni(1) H(35B) 3.3066 yes .
N(1) H(3) 3.0909 yes .
N(1) H(10) 2.4659 yes .
N(1) H(11B) 3.1427 yes .
N(1) H(13) 2.4532 yes .
N(1) H(15A) 3.1798 yes .
N(1) H(22) 3.3294 yes .
N(1) H(28A) 3.5873 yes .
N(1) H(32b) 3.56(3) yes .
N(2) H(2) 3.1000 yes .
N(2) H(10) 3.4228 yes .
N(2) H(13) 3.5352 yes .
N(2) H(22) 2.5169 yes .
N(2) H(23A) 2.9798 yes .
N(2) H(25) 2.4669 yes .
N(2) H(27B) 3.4879 yes .
N(2) H(28A) 3.4328 yes .
N(2) H(28B) 2.8552 yes .
C(1) H(2) 3.1784 yes .
C(1) H(3) 3.1776 yes .
C(1) H(10) 2.8577 yes .
C(1) H(13) 2.7319 yes .
C(1) H(22) 2.4933 yes .
C(1) H(25) 3.2197 yes .
C(1) H(28A) 2.8713 yes .
C(1) H(28B) 2.7643 yes .
C(1) H(32A) 3.36(3) yes .
C(1) H(32b) 3.25(3) yes .
C(2) H(10) 2.9686 yes .
C(2) H(11B) 2.7178 yes .
C(2) H(13) 3.2063 yes .
C(2) H(15A) 3.0656 yes .
C(2) H(25) 3.4935 yes .
C(3) H(10) 3.4937 yes .
C(3) H(11B) 3.5730 yes .
C(3) H(22) 3.4035 yes .
C(3) H(23A) 2.9768 yes .
C(3) H(25) 2.7208 yes .
C(3) H(27B) 3.0317 yes .
C(4) H(2) 2.7572 yes .
C(4) H(6) 3.2275 yes .
C(4) H(8) 3.2274 yes .
C(4) H(10) 2.6082 yes .
C(4) H(11B) 3.2024 yes .
C(4) H(13) 2.6009 yes .
C(4) H(15A) 3.1764 yes .
C(4) H(32b) 3.33(3) yes .
C(4) H(35B) 3.3037 yes .
C(5) H(2) 3.3668 yes .
C(5) H(7) 3.2453 yes .
C(5) H(11A) 2.7063 yes .
C(5) H(11B) 2.6960 yes .
C(5) H(11C) 3.3435 yes .
C(5) H(12A) 2.7440 yes .
C(5) H(12B) 2.7525 yes .
C(5) H(12C) 3.3727 yes .
C(5) H(32b) 3.05(3) yes .
C(5) H(35B) 3.2837 yes .
C(6) H(8) 3.2289 yes .
C(6) H(10) 3.2869 yes .
C(6) H(11A) 3.0943 yes .
C(6) H(12A) 3.1226 yes .
C(6) H(12B) 2.7441 yes .
C(6) H(35B) 3.2504 yes .
C(7) H(35B) 3.2616 yes .
C(8) H(6) 3.2287 yes .
C(8) H(13) 3.2845 yes .
C(8) H(14A) 2.7176 yes .
C(8) H(14B) 3.1209 yes .
C(8) H(15A) 3.5503 yes .
C(8) H(15B) 2.9997 yes .
C(8) H(35A) 3.5703 yes .
C(8) H(35B) 3.2948 yes .
C(9) H(2) 3.5405 yes .
C(9) H(7) 3.2448 yes .
C(9) H(14A) 2.7332 yes .
C(9) H(14B) 2.7223 yes .
C(9) H(14C) 3.3544 yes .
C(9) H(15A) 2.6573 yes .
C(9) H(15B) 2.6717 yes .
C(9) H(15C) 3.3167 yes .
C(9) H(35A) 3.4271 yes .
C(9) H(35B) 3.3278 yes .
C(10) H(2) 3.5466 yes .
C(10) H(6) 2.6821 yes .
C(10) H(32b) 3.01(4) yes .
C(11) H(2) 3.2771 yes .
C(11) H(6) 3.3222 yes .
C(11) H(12A) 3.3156 yes .
C(11) H(12B) 2.6877 yes .
C(11) H(12C) 2.6254 yes .
C(12) H(6) 2.7003 yes .
C(12) H(11A) 2.6950 yes .
C(12) H(11B) 3.3165 yes .
C(12) H(11C) 2.6149 yes .
C(12) H(32b) 2.95(4) yes .
C(13) H(8) 2.6655 yes .
C(13) H(28A) 3.1029 yes .
C(14) H(8) 2.6895 yes .
C(14) H(15A) 3.3218 yes .
C(14) H(15B) 2.6977 yes .
C(14) H(15C) 2.6381 yes .
C(14) H(28A) 3.3027 yes .
C(14) H(30B) 3.3777 yes .
C(14) H(35A) 3.4165 yes .
C(15) H(8) 3.2427 yes .
C(15) H(14A) 2.6843 yes .
C(15) H(14B) 3.3222 yes .
C(15) H(14C) 2.6513 yes .
C(16) H(3) 2.7643 yes .
C(16) H(18) 3.2333 yes .
C(16) H(20) 3.2280 yes .
C(16) H(22) 2.6282 yes .
C(16) H(23A) 3.0744 yes .
C(16) H(25) 2.6184 yes .
C(16) H(27B) 3.3573 yes .
C(16) H(28B) 2.7108 yes .
C(17) H(19) 3.2567 yes .
C(17) H(23A) 2.6636 yes .
C(17) H(23B) 2.6829 yes .
C(17) H(23C) 3.3210 yes .
C(17) H(24A) 2.7428 yes .
C(17) H(24B) 2.7321 yes .
C(17) H(24C) 3.3577 yes .
C(17) H(28B) 3.5867 yes .
C(18) H(20) 3.2118 yes .
C(18) H(22) 3.2630 yes .
C(18) H(23B) 3.1287 yes .
C(18) H(24A) 2.7060 yes .
C(18) H(24B) 3.0568 yes .
C(20) H(18) 3.2112 yes .
C(20) H(25) 3.2947 yes .
C(20) H(26A) 3.1835 yes .
C(20) H(26B) 2.7080 yes .
C(20) H(27A) 2.9201 yes .
C(20) H(27B) 3.4828 yes .
C(20) H(28B) 3.5263 yes .
C(21) H(3) 3.2099 yes .
C(21) H(19) 3.2470 yes .
C(21) H(26A) 2.7128 yes .
C(21) H(26B) 2.7216 yes .
C(21) H(26C) 3.3528 yes .
C(21) H(27A) 2.6977 yes .
C(21) H(27B) 2.6864 yes .
C(21) H(27C) 3.3382 yes .
C(21) H(28B) 2.6955 yes .
C(22) H(10) 3.4649 yes .
C(22) H(18) 2.6656 yes .
C(22) H(32A) 3.20(3) yes .
C(23) H(10) 3.4581 yes .
C(23) H(18) 3.3993 yes .
C(23) H(24A) 2.7092 yes .
C(23) H(24B) 3.3234 yes .
C(23) H(24C) 2.6434 yes .
C(24) H(18) 2.6195 yes .
C(24) H(23A) 3.3215 yes .
C(24) H(23B) 2.7215 yes .
C(24) H(23C) 2.6338 yes .
C(24) H(32A) 3.02(4) yes .
C(25) H(3) 3.2445 yes .
C(25) H(20) 2.6398 yes .
C(25) H(28B) 2.8722 yes .
C(26) H(20) 2.7341 yes .
C(26) H(27A) 2.7206 yes .
C(26) H(27B) 3.3442 yes .
C(26) H(27C) 2.6674 yes .
C(26) H(28B) 2.9498 yes .
C(27) H(3) 3.1920 yes .
C(27) H(20) 3.1071 yes .
C(27) H(26A) 3.3449 yes .
C(27) H(26B) 2.7150 yes .
C(27) H(26C) 2.6717 yes .
C(28) H(13) 3.0128 yes .
C(28) H(25) 3.2823 yes .
C(28) H(26A) 2.9474 yes .
C(28) H(30A) 3.3040 yes .
C(28) H(30B) 2.6071 yes .
C(28) H(31A) 2.6279 yes .
C(28) H(31B) 2.7036 yes .
C(28) H(31C) 3.2621 yes .
C(28) H(34a) 3.08(3) yes .
C(28) H(34b) 2.96(3) yes .
C(29) H(26A) 3.2277 yes .
C(29) H(34a) 3.09(3) yes .
C(29) H(34b) 2.67(3) yes .
C(30) H(28A) 2.4958 yes .
C(30) H(28B) 3.1427 yes .
C(30) H(31A) 3.0437 yes .
C(30) H(31B) 2.9794 yes .
C(30) H(31C) 2.4327 yes .
C(30) H(34b) 2.89(3) yes .
C(31) H(26A) 3.4462 yes .
C(31) H(28A) 3.1969 yes .
C(31) H(28B) 2.5279 yes .
C(31) H(30A) 2.5756 yes .
C(31) H(30B) 3.2389 yes .
C(31) H(34a) 3.13(3) yes .
C(31) H(34b) 3.21(3) yes .
C(32) H(10) 3.2663 yes .
C(32) H(12A) 3.1063 yes .
C(32) H(22) 2.8871 yes .
C(32) H(24B) 3.4077 yes .
C(32) H(34a) 2.54(4) yes .
C(32) H(34b) 3.23(4) yes .
C(32) H(35A) 3.1590 yes .
C(32) H(35B) 2.5476 yes .
C(32) H(35C) 3.0887 yes .
C(34) H(28A) 3.5226 yes .
C(34) H(28B) 3.5866 yes .
C(34) H(31A) 2.9037 yes .
C(34) H(32A) 2.57(4) yes .
C(34) H(32b) 3.23(4) yes .
C(34) H(35A) 2.6446 yes .
C(34) H(35B) 3.2807 yes .
C(34) H(35C) 2.8843 yes .
C(35) H(14B) 3.4532 yes .
C(35) H(32A) 3.33(4) yes .
C(35) H(32b) 2.66(4) yes .
C(35) H(34a) 3.31(3) yes .
C(35) H(34b) 2.71(3) yes .
H(2) H(3) 2.4457 yes .
H(2) H(10) 3.3725 yes .
H(2) H(11B) 2.4077 yes .
H(2) H(15A) 2.8609 yes .
H(3) H(23A) 3.0263 yes .
H(3) H(25) 2.8850 yes .
H(3) H(27B) 2.4274 yes .
H(6) H(7) 2.2954 yes .
H(6) H(10) 3.5657 yes .
H(6) H(11A) 2.9269 yes .
H(6) H(12A) 2.9266 yes .
H(6) H(12B) 2.1802 yes .
H(6) H(12C) 3.5948 yes .
H(7) H(8) 2.3033 yes .
H(8) H(13) 3.5631 yes .
H(8) H(14A) 2.1572 yes .
H(8) H(14B) 2.9392 yes .
H(8) H(14C) 3.5758 yes .
H(8) H(15B) 2.8198 yes .
H(10) H(11A) 2.8347 yes .
H(10) H(11B) 2.3251 yes .
H(10) H(11C) 2.3428 yes .
H(10) H(12A) 2.3392 yes .
H(10) H(12B) 2.8411 yes .
H(10) H(12C) 2.3438 yes .
H(10) H(22) 2.6554 yes .
H(10) H(23A) 3.2147 yes .
H(10) H(23C) 3.2011 yes .
H(10) H(32b) 2.6809 yes .
H(11A) H(12A) 3.5855 yes .
H(11A) H(12B) 2.5463 yes .
H(11A) H(12C) 2.9462 yes .
H(11B) H(12B) 3.5848 yes .
H(11B) H(12C) 3.4998 yes .
H(11C) H(12A) 3.4953 yes .
H(11C) H(12B) 2.9201 yes .
H(11C) H(12C) 2.3935 yes .
H(12A) H(32A) 3.5066 yes .
H(12A) H(32b) 2.2000 yes .
H(12A) H(35B) 3.5771 yes .
H(12C) H(32b) 3.4710 yes .
H(13) H(14A) 2.8393 yes .
H(13) H(14B) 2.3423 yes .
H(13) H(14C) 2.3390 yes .
H(13) H(15A) 2.3317 yes .
H(13) H(15B) 2.8387 yes .
H(13) H(15C) 2.3482 yes .
H(13) H(25) 3.5730 yes .
H(13) H(28A) 2.2421 yes .
H(13) H(28B) 3.4581 yes .
H(14A) H(15A) 3.5779 yes .
H(14A) H(15B) 2.5367 yes .
H(14A) H(15C) 2.9282 yes .
H(14B) H(15B) 3.5823 yes .
H(14B) H(15C) 3.5218 yes .
H(14B) H(28A) 3.0695 yes .
H(14B) H(30B) 2.8640 yes .
H(14B) H(35A) 2.5519 yes .
H(14C) H(15A) 3.5246 yes .
H(14C) H(15B) 2.9676 yes .
H(14C) H(15C) 2.4372 yes .
H(14C) H(28A) 3.1904 yes .
H(14C) H(30B) 3.0397 yes .
H(18) H(19) 2.2997 yes .
H(18) H(22) 3.5250 yes .
H(18) H(23B) 3.0502 yes .
H(18) H(24A) 2.1155 yes .
H(18) H(24B) 2.7907 yes .
H(18) H(24C) 3.5292 yes .
H(19) H(20) 2.2836 yes .
H(20) H(25) 3.5618 yes .
H(20) H(26A) 3.0729 yes .
H(20) H(26B) 2.1792 yes .
H(20) H(26C) 3.5862 yes .
H(20) H(27A) 2.6387 yes .
H(22) H(23A) 2.3113 yes .
H(22) H(23B) 2.8282 yes .
H(22) H(23C) 2.3382 yes .
H(22) H(24A) 2.8252 yes .
H(22) H(24B) 2.3160 yes .
H(22) H(24C) 2.3256 yes .
H(22) H(32A) 2.5323 yes .
H(22) H(32b) 3.0288 yes .
H(23A) H(24C) 3.5105 yes .
H(23B) H(24A) 2.5847 yes .
H(23B) H(24C) 2.9765 yes .
H(23C) H(24A) 2.9435 yes .
H(23C) H(24B) 3.5108 yes .
H(23C) H(24C) 2.4194 yes .
H(24B) H(32A) 2.5118 yes .
H(24C) H(32A) 3.0099 yes .
H(25) H(26A) 2.3445 yes .
H(25) H(26B) 2.8455 yes .
H(25) H(26C) 2.3516 yes .
H(25) H(27A) 2.8469 yes .
H(25) H(27B) 2.3424 yes .
H(25) H(27C) 2.3571 yes .
H(25) H(28A) 3.0491 yes .
H(25) H(28B) 2.6249 yes .
H(26A) H(27C) 3.5464 yes .
H(26A) H(28A) 2.9770 yes .
H(26A) H(28B) 2.2585 yes .
H(26A) H(31B) 2.7812 yes .
H(26B) H(27A) 2.5691 yes .
H(26B) H(27C) 2.9664 yes .
H(26B) H(28B) 3.5804 yes .
H(26C) H(27A) 2.9811 yes .
H(26C) H(27B) 3.5464 yes .
H(26C) H(27C) 2.4655 yes .
H(26C) H(28B) 3.5743 yes .
H(28A) H(30A) 3.4187 yes .
H(28A) H(30B) 2.3221 yes .
H(28A) H(31A) 3.5314 yes .
H(28A) H(31B) 3.3907 yes .
H(28A) H(34b) 3.4685 yes .
H(28B) H(30B) 3.4053 yes .
H(28B) H(31A) 2.6865 yes .
H(28B) H(31B) 2.4367 yes .
H(28B) H(31C) 3.4485 yes .
H(28B) H(34a) 3.5563 yes .
H(30A) H(31A) 3.2821 yes .
H(30A) H(31B) 3.1793 yes .
H(30A) H(31C) 2.2439 yes .
H(30A) H(34b) 3.3001 yes .
H(30B) H(31C) 3.3667 yes .
H(30B) H(34b) 3.1136 yes .
H(31A) H(34a) 2.4234 yes .
H(31A) H(34b) 2.9171 yes .
H(31C) H(34a) 3.5892 yes .
H(31C) H(34b) 3.4468 yes .
H(32A) H(34a) 2.37(5) yes .
H(32A) H(34b) 3.49(5) yes .
H(32A) H(35B) 3.4648 yes .
H(32b) H(34a) 3.46(5) yes .
H(32b) H(35A) 3.3878 yes .
H(32b) H(35B) 2.3527 yes .
H(32b) H(35C) 3.2352 yes .
H(34a) H(35A) 3.5429 yes .
H(34b) H(35A) 2.5675 yes .
H(34b) H(35B) 3.5930 yes .
H(34b) H(35C) 2.9603 yes .
C(3) H(15A) 3.3336 yes 2_655
C(3) H(15B) 3.2498 yes 2_655
C(5) H(27A) 3.5435 yes 2_645
C(6) H(27A) 3.3862 yes 2_645
C(6) H(27B) 3.5911 yes 2_645
C(7) H(24A) 3.5719 yes 1_545
C(7) H(27B) 3.4793 yes 2_645
C(7) H(30A) 3.5383 yes 4_544
C(7) H(31A) 3.5679 yes 2_545
C(7) H(31C) 3.3367 yes 2_545
C(8) H(18) 3.5572 yes 1_545
C(8) H(24A) 3.4052 yes 1_545
C(8) H(27B) 3.5847 yes 2_645
C(8) H(34a) 3.28(4) yes 2_545
C(8) H(34b) 3.40(3) yes 2_545
C(11) H(19) 3.3116 yes 4_554
C(11) H(20) 3.3005 yes 2_645
C(11) H(20) 3.5989 yes 4_554
C(11) H(27A) 3.1859 yes 2_645
C(12) H(12A) 3.2886 yes 3_555
C(12) H(31B) 3.5886 yes 4_554
C(12) H(32b) 3.47(3) yes 3_555
C(12) H(35B) 3.4443 yes 3_555
C(12) H(35C) 3.4951 yes 3_555
C(14) H(34a) 3.56(3) yes 2_545
C(15) H(3) 2.9858 yes 2_645
C(15) H(19) 3.2425 yes 1_545
C(15) H(23A) 3.1774 yes 2_645
C(15) H(26B) 3.2812 yes 3_656
C(17) H(2) 3.5020 yes 2_655
C(18) H(2) 3.1676 yes 2_655
C(18) H(15B) 3.2058 yes 1_565
C(18) H(35C) 3.4996 yes 2_555
C(19) H(2) 3.0592 yes 2_655
C(19) H(11B) 3.2716 yes 2_655
C(19) H(11C) 3.1439 yes 4_555
C(19) H(15B) 3.1706 yes 1_565
C(20) H(2) 3.2859 yes 2_655
C(20) H(11B) 3.0214 yes 2_655
C(20) H(11C) 3.1469 yes 4_555
C(23) H(15A) 3.2923 yes 2_655
C(23) H(26A) 3.2908 yes 4_554
C(23) H(26B) 3.4831 yes 4_554
C(23) H(31B) 3.3597 yes 4_554
C(24) H(31C) 3.5300 yes 4_554
C(24) H(34b) 3.42(3) yes 2_555
C(25) H(26C) 3.1219 yes 3_656
C(26) H(15C) 3.1858 yes 3_656
C(26) H(23B) 3.5518 yes 4_555
C(26) H(23C) 3.3473 yes 4_555
C(26) H(25) 3.5233 yes 3_656
C(26) H(26C) 3.0027 yes 3_656
C(26) H(27C) 3.4957 yes 3_656
C(27) H(11A) 3.5050 yes 2_655
C(27) H(26C) 3.5141 yes 3_656
C(30) H(7) 3.1584 yes 4_545
C(30) H(24C) 3.5525 yes 4_555
C(30) H(30A) 3.4695 yes 3_556
C(31) H(7) 3.4390 yes 2_555
C(31) H(12C) 3.1554 yes 4_555
C(31) H(23C) 3.1365 yes 4_555
C(31) H(24C) 3.2330 yes 4_555
C(31) H(35B) 3.5713 yes 2_555
C(32) H(12B) 3.2757 yes 3_555
C(33) H(12B) 3.5070 yes 3_555
C(33) H(14A) 3.3606 yes 2_555
C(34) H(8) 2.9654 yes 2_555
C(34) H(14A) 3.2824 yes 2_555
C(35) H(12B) 3.5057 yes 3_555
C(35) H(12C) 3.4053 yes 3_555
C(35) H(24B) 3.3091 yes 2_545
C(35) H(31A) 3.1212 yes 2_545
C(35) H(34a) 3.40(4) yes 2_545
H(2) C(17) 3.5020 yes 2_645
H(2) C(18) 3.1676 yes 2_645
H(2) C(19) 3.0592 yes 2_645
H(2) C(20) 3.2859 yes 2_645
H(2) H(18) 3.5370 yes 2_645
H(2) H(19) 3.3700 yes 2_645
H(2) H(23B) 3.4120 yes 2_645
H(3) C(15) 2.9858 yes 2_655
H(3) H(15A) 2.6463 yes 2_655
H(3) H(15B) 2.4779 yes 2_655
H(3) H(15C) 3.5157 yes 2_655
H(3) H(18) 3.5557 yes 2_645
H(3) H(23B) 3.5937 yes 2_645
H(6) H(14C) 3.3128 yes 4_544
H(6) H(27A) 3.4687 yes 2_645
H(6) H(30B) 3.1850 yes 4_544
H(7) C(30) 3.1584 yes 4_544
H(7) C(31) 3.4390 yes 2_545
H(7) H(24A) 3.1173 yes 1_545
H(7) H(30A) 3.3888 yes 2_545
H(7) H(30A) 2.6766 yes 4_544
H(7) H(30B) 3.0548 yes 4_544
H(7) H(31A) 3.3208 yes 2_545
H(7) H(31C) 2.8014 yes 2_545
H(7) H(34b) 3.2666 yes 2_545
H(8) C(34) 2.9654 yes 2_545
H(8) H(18) 2.8209 yes 1_545
H(8) H(24A) 2.7873 yes 1_545
H(8) H(34a) 2.8267 yes 2_545
H(8) H(34b) 2.7448 yes 2_545
H(11A) C(27) 3.5050 yes 2_645
H(11A) H(14C) 2.8931 yes 4_544
H(11A) H(19) 3.0020 yes 4_554
H(11A) H(20) 3.0767 yes 2_645
H(11A) H(27A) 2.5460 yes 2_645
H(11B) C(19) 3.2716 yes 2_645
H(11B) C(20) 3.0214 yes 2_645
H(11B) H(19) 3.2108 yes 2_645
H(11B) H(20) 2.7648 yes 2_645
H(11B) H(27A) 3.0095 yes 2_645
H(11C) C(19) 3.1439 yes 4_554
H(11C) C(20) 3.1469 yes 4_554
H(11C) H(19) 2.7526 yes 4_554
H(11C) H(20) 3.5886 yes 2_645
H(11C) H(20) 2.7478 yes 4_554
H(12A) C(12) 3.2886 yes 3_555
H(12A) H(12A) 2.5216 yes 3_555
H(12A) H(12B) 3.2289 yes 3_555
H(12A) H(32b) 3.2360 yes 3_555
H(12A) H(35B) 3.4223 yes 3_555
H(12B) C(32) 3.2757 yes 3_555
H(12B) C(33) 3.5070 yes 3_555
H(12B) C(35) 3.5057 yes 3_555
H(12B) H(12A) 3.2289 yes 3_555
H(12B) H(14A) 3.5601 yes 4_544
H(12B) H(14C) 3.4336 yes 4_544
H(12B) H(32A) 3.5450 yes 3_555
H(12B) H(32b) 2.9363 yes 3_555
H(12B) H(35B) 3.2938 yes 3_555
H(12B) H(35C) 3.2121 yes 3_555
H(12C) C(31) 3.1554 yes 4_554
H(12C) C(35) 3.4053 yes 3_555
H(12C) H(31A) 3.0237 yes 4_554
H(12C) H(31B) 2.6868 yes 4_554
H(12C) H(31C) 3.2505 yes 4_554
H(12C) H(35B) 3.0549 yes 3_555
H(12C) H(35C) 2.9392 yes 3_555
H(14A) C(33) 3.3606 yes 2_545
H(14A) C(34) 3.2824 yes 2_545
H(14A) H(12B) 3.5601 yes 4_545
H(14A) H(18) 3.0897 yes 1_545
H(14A) H(19) 3.2672 yes 1_545
H(14A) H(34a) 3.1286 yes 2_545
H(14A) H(34b) 3.5675 yes 2_545
H(14A) H(35C) 3.5464 yes 2_545
H(14B) H(32A) 3.2996 yes 2_545
H(14B) H(34a) 3.1046 yes 2_545
H(14C) H(6) 3.3128 yes 4_545
H(14C) H(11A) 2.8931 yes 4_545
H(14C) H(12B) 3.4336 yes 4_545
H(14C) H(27A) 3.1812 yes 3_656
H(15A) C(3) 3.3336 yes 2_645
H(15A) C(23) 3.2923 yes 2_645
H(15A) H(3) 2.6463 yes 2_645
H(15A) H(23A) 2.5392 yes 2_645
H(15A) H(23B) 3.2005 yes 2_645
H(15A) H(26B) 3.4282 yes 3_656
H(15B) C(3) 3.2498 yes 2_645
H(15B) C(18) 3.2058 yes 1_545
H(15B) C(19) 3.1706 yes 1_545
H(15B) H(3) 2.4779 yes 2_645
H(15B) H(18) 2.6795 yes 1_545
H(15B) H(19) 2.6134 yes 1_545
H(15B) H(23A) 3.5036 yes 2_645
H(15C) C(26) 3.1858 yes 3_656
H(15C) H(3) 3.5157 yes 2_645
H(15C) H(19) 3.0130 yes 1_545
H(15C) H(20) 3.5752 yes 3_656
H(15C) H(23A) 3.0596 yes 2_645
H(15C) H(26B) 2.3927 yes 3_656
H(15C) H(26C) 3.1600 yes 3_656
H(15C) H(27A) 3.5547 yes 3_656
H(18) C(8) 3.5572 yes 1_565
H(18) H(2) 3.5370 yes 2_655
H(18) H(3) 3.5557 yes 2_655
H(18) H(8) 2.8209 yes 1_565
H(18) H(14A) 3.0897 yes 1_565
H(18) H(15B) 2.6795 yes 1_565
H(18) H(35C) 3.3636 yes 2_555
H(19) C(11) 3.3116 yes 4_555
H(19) C(15) 3.2425 yes 1_565
H(19) H(2) 3.3700 yes 2_655
H(19) H(11A) 3.0020 yes 4_555
H(19) H(11B) 3.2108 yes 2_655
H(19) H(11C) 2.7526 yes 4_555
H(19) H(14A) 3.2672 yes 1_565
H(19) H(15B) 2.6134 yes 1_565
H(19) H(15C) 3.0130 yes 1_565
H(20) C(11) 3.3005 yes 2_655
H(20) C(11) 3.5989 yes 4_555
H(20) H(11A) 3.0767 yes 2_655
H(20) H(11B) 2.7648 yes 2_655
H(20) H(11C) 3.5886 yes 2_655
H(20) H(11C) 2.7478 yes 4_555
H(20) H(15C) 3.5752 yes 3_656
H(23A) C(15) 3.1774 yes 2_655
H(23A) H(15A) 2.5392 yes 2_655
H(23A) H(15B) 3.5036 yes 2_655
H(23A) H(15C) 3.0596 yes 2_655
H(23A) H(26A) 3.4824 yes 4_554
H(23A) H(26B) 3.2211 yes 4_554
H(23B) C(26) 3.5518 yes 4_554
H(23B) H(2) 3.4120 yes 2_655
H(23B) H(3) 3.5937 yes 2_655
H(23B) H(15A) 3.2005 yes 2_655
H(23B) H(26A) 3.1591 yes 4_554
H(23B) H(26B) 3.4779 yes 4_554
H(23B) H(26C) 3.4423 yes 4_554
H(23B) H(27B) 3.5986 yes 2_655
H(23B) H(27C) 3.4842 yes 2_655
H(23C) C(26) 3.3473 yes 4_554
H(23C) C(31) 3.1365 yes 4_554
H(23C) H(26A) 2.7365 yes 4_554
H(23C) H(26B) 3.1815 yes 4_554
H(23C) H(31B) 2.3948 yes 4_554
H(23C) H(31C) 3.1736 yes 4_554
H(24A) C(7) 3.5719 yes 1_565
H(24A) C(8) 3.4052 yes 1_565
H(24A) H(7) 3.1173 yes 1_565
H(24A) H(8) 2.7873 yes 1_565
H(24A) H(30A) 3.4566 yes 4_554
H(24A) H(34b) 3.1288 yes 2_555
H(24B) C(35) 3.3091 yes 2_555
H(24B) H(34b) 2.9299 yes 2_555
H(24B) H(35A) 2.8321 yes 2_555
H(24B) H(35C) 2.9785 yes 2_555
H(24C) C(30) 3.5525 yes 4_554
H(24C) C(31) 3.2330 yes 4_554
H(24C) H(30A) 2.9483 yes 4_554
H(24C) H(31B) 3.1478 yes 4_554
H(24C) H(31C) 2.5727 yes 4_554
H(25) C(26) 3.5233 yes 3_656
H(25) H(26C) 2.5837 yes 3_656
H(26A) C(23) 3.2908 yes 4_555
H(26A) H(23A) 3.4824 yes 4_555
H(26A) H(23B) 3.1591 yes 4_555
H(26A) H(23C) 2.7365 yes 4_555
H(26A) H(26C) 3.2450 yes 3_656
H(26A) H(27C) 3.1370 yes 3_656
H(26B) C(15) 3.2812 yes 3_656
H(26B) C(23) 3.4831 yes 4_555
H(26B) H(15A) 3.4282 yes 3_656
H(26B) H(15C) 2.3927 yes 3_656
H(26B) H(23A) 3.2211 yes 4_555
H(26B) H(23B) 3.4779 yes 4_555
H(26B) H(23C) 3.1815 yes 4_555
H(26C) C(25) 3.1219 yes 3_656
H(26C) C(26) 3.0027 yes 3_656
H(26C) C(27) 3.5141 yes 3_656
H(26C) H(15C) 3.1600 yes 3_656
H(26C) H(23B) 3.4423 yes 4_555
H(26C) H(25) 2.5837 yes 3_656
H(26C) H(26A) 3.2450 yes 3_656
H(26C) H(26C) 2.3454 yes 3_656
H(26C) H(27C) 2.9666 yes 3_656
H(27A) C(5) 3.5435 yes 2_655
H(27A) C(6) 3.3862 yes 2_655
H(27A) C(11) 3.1859 yes 2_655
H(27A) H(6) 3.4687 yes 2_655
H(27A) H(11A) 2.5460 yes 2_655
H(27A) H(11B) 3.0095 yes 2_655
H(27A) H(14C) 3.1812 yes 3_656
H(27A) H(15C) 3.5547 yes 3_656
H(27B) C(6) 3.5911 yes 2_655
H(27B) C(7) 3.4793 yes 2_655
H(27B) C(8) 3.5847 yes 2_655
H(27B) H(23B) 3.5986 yes 2_645
H(27C) C(26) 3.4957 yes 3_656
H(27C) H(23B) 3.4842 yes 2_645
H(27C) H(26A) 3.1370 yes 3_656
H(27C) H(26C) 2.9666 yes 3_656
H(27C) H(28A) 3.2748 yes 3_656
H(27C) H(30B) 3.3682 yes 3_656
H(28A) H(27C) 3.2748 yes 3_656
H(30A) C(7) 3.5383 yes 4_545
H(30A) C(30) 3.4695 yes 3_556
H(30A) H(7) 3.3888 yes 2_555
H(30A) H(7) 2.6766 yes 4_545
H(30A) H(24A) 3.4566 yes 4_555
H(30A) H(24C) 2.9483 yes 4_555
H(30A) H(30A) 2.6122 yes 3_556
H(30A) H(31C) 3.5697 yes 3_556
H(30B) H(6) 3.1850 yes 4_545
H(30B) H(7) 3.0548 yes 4_545
H(30B) H(27C) 3.3682 yes 3_656
H(31A) C(7) 3.5679 yes 2_555
H(31A) C(35) 3.1212 yes 2_555
H(31A) H(7) 3.3208 yes 2_555
H(31A) H(12C) 3.0237 yes 4_555
H(31A) H(35A) 3.2945 yes 2_555
H(31A) H(35B) 2.7565 yes 2_555
H(31A) H(35C) 2.8196 yes 2_555
H(31B) C(12) 3.5886 yes 4_555
H(31B) C(23) 3.3597 yes 4_555
H(31B) H(12C) 2.6868 yes 4_555
H(31B) H(23C) 2.3948 yes 4_555
H(31B) H(24C) 3.1478 yes 4_555
H(31C) C(7) 3.3367 yes 2_555
H(31C) C(24) 3.5300 yes 4_555
H(31C) H(7) 2.8014 yes 2_555
H(31C) H(12C) 3.2505 yes 4_555
H(31C) H(23C) 3.1736 yes 4_555
H(31C) H(24C) 2.5727 yes 4_555
H(31C) H(30A) 3.5697 yes 3_556
H(32A) H(12B) 3.5450 yes 3_555
H(32A) H(14B) 3.2996 yes 2_555
H(32A) H(35A) 3.5420 yes 2_555
H(32b) C(12) 3.47(3) yes 3_555
H(32b) H(12A) 3.2360 yes 3_555
H(32b) H(12B) 2.9363 yes 3_555
H(34a) C(8) 3.28(4) yes 2_555
H(34a) C(14) 3.56(3) yes 2_555
H(34a) C(35) 3.40(4) yes 2_555
H(34a) H(8) 2.8267 yes 2_555
H(34a) H(14A) 3.1286 yes 2_555
H(34a) H(14B) 3.1046 yes 2_555
H(34a) H(35A) 2.8470 yes 2_555
H(34a) H(35B) 3.3754 yes 2_555
H(34a) H(35C) 3.4486 yes 2_555
H(34b) C(8) 3.40(3) yes 2_555
H(34b) C(24) 3.42(3) yes 2_545
H(34b) H(7) 3.2666 yes 2_555
H(34b) H(8) 2.7448 yes 2_555
H(34b) H(14A) 3.5675 yes 2_555
H(34b) H(24A) 3.1288 yes 2_545
H(34b) H(24B) 2.9299 yes 2_545
H(35A) H(24B) 2.8321 yes 2_545
H(35A) H(31A) 3.2945 yes 2_545
H(35A) H(32A) 3.5420 yes 2_545
H(35A) H(34a) 2.8470 yes 2_545
H(35B) C(12) 3.4443 yes 3_555
H(35B) C(31) 3.5713 yes 2_545
H(35B) H(12A) 3.4223 yes 3_555
H(35B) H(12B) 3.2938 yes 3_555
H(35B) H(12C) 3.0549 yes 3_555
H(35B) H(31A) 2.7565 yes 2_545
H(35B) H(34a) 3.3754 yes 2_545
H(35C) C(12) 3.4951 yes 3_555
H(35C) C(18) 3.4996 yes 2_545
H(35C) H(12B) 3.2121 yes 3_555
H(35C) H(12C) 2.9392 yes 3_555
H(35C) H(14A) 3.5464 yes 2_555
H(35C) H(18) 3.3636 yes 2_545
H(35C) H(24B) 2.9785 yes 2_545
H(35C) H(31A) 2.8196 yes 2_545
H(35C) H(34a) 3.4486 yes 2_545

loop_
_geom_torsion_atom_site_label_1
_geom_torsion_atom_site_label_2
_geom_torsion_atom_site_label_3
_geom_torsion_atom_site_label_4
_geom_torsion
_geom_torsion_publ_flag
C(28) Ni(1) C(1) N(1) 113.1(2) no
C(28) Ni(1) C(1) N(2) -57.1(2) no
C(1) Ni(1) C(32) C(33) 149.02(16) no
C(32) Ni(1) C(1) N(1) -74.0(2) no
C(32) Ni(1) C(1) N(2) 115.8(2) no
C(1) Ni(1) C(33) C(32) -44.3(2) no
C(1) Ni(1) C(33) C(35) 71.4(3) no
C(33) Ni(1) C(1) N(1) -46.7(3) no
C(33) Ni(1) C(1) N(2) 143.09(19) no
C(28) Ni(1) C(33) C(34) 32.8(2) no
C(28) Ni(1) C(33) C(35) -81.6(3) no
C(33) Ni(1) C(28) C(29) -25.0(3) no
C(28) Ni(1) C(34) C(33) -155.63(17) no
C(34) Ni(1) C(28) C(29) -4.2(3) no
C(32) Ni(1) C(33) C(34) -129.9(3) no
C(32) Ni(1) C(33) C(35) 115.7(3) no
C(32) Ni(1) C(34) C(33) 31.29(18) no
C(34) Ni(1) C(32) C(33) -31.89(18) no
C(34) Ni(1) C(33) C(32) 129.9(3) no
C(34) Ni(1) C(33) C(35) -114.4(3) no
C(1) N(1) C(2) C(3) -1.7(3) no
C(2) N(1) C(1) N(2) 1.3(3) no
C(1) N(1) C(4) C(5) 95.4(3) no
C(1) N(1) C(4) C(9) -86.6(3) no
C(4) N(1) C(1) Ni(1) 13.1(4) no
C(2) N(1) C(4) C(5) -80.1(3) no
C(2) N(1) C(4) C(9) 97.9(3) no
C(1) N(2) C(3) C(2) -0.5(3) no
C(3) N(2) C(1) N(1) -0.5(3) no
C(1) N(2) C(16) C(17) -68.9(3) no
C(1) N(2) C(16) C(21) 114.3(3) no
C(16) N(2) C(1) Ni(1) -13.0(4) no
C(3) N(2) C(16) C(17) 106.2(3) no
C(3) N(2) C(16) C(21) -70.6(3) no
N(1) C(2) C(3) N(2) 1.2(3) no
N(1) C(4) C(5) C(10) -2.4(4) no
N(1) C(4) C(9) C(13) 0.8(4) no
C(5) C(4) C(9) C(8) 1.1(4) no
C(9) C(4) C(5) C(6) -1.2(4) no
C(4) C(5) C(6) C(7) 0.5(5) no
C(4) C(5) C(10) C(11) 93.7(3) no
C(4) C(5) C(10) C(12) -143.0(3) no
C(6) C(5) C(10) C(11) -85.3(3) no
C(6) C(5) C(10) C(12) 38.0(4) no
C(5) C(6) C(7) C(8) 0.2(5) no
C(6) C(7) C(8) C(9) -0.2(5) no
C(7) C(8) C(9) C(4) -0.4(5) no
C(4) C(9) C(13) C(14) 141.7(3) no
C(4) C(9) C(13) C(15) -95.4(3) no
C(8) C(9) C(13) C(14) -40.8(4) no
C(8) C(9) C(13) C(15) 82.1(3) no
N(2) C(16) C(17) C(22) -1.5(4) no
N(2) C(16) C(21) C(25) -1.6(4) no
C(17) C(16) C(21) C(20) 1.8(5) no
C(21) C(16) C(17) C(18) -1.9(5) no
C(16) C(17) C(18) C(19) 1.1(5) no
C(16) C(17) C(22) C(23) -85.5(3) no
C(16) C(17) C(22) C(24) 149.1(3) no
C(18) C(17) C(22) C(23) 91.4(4) no
C(18) C(17) C(22) C(24) -34.0(4) no
C(17) C(18) C(19) C(20) -0.3(6) no
C(18) C(19) C(20) C(21) 0.2(6) no
C(19) C(20) C(21) C(16) -0.9(5) no
C(16) C(21) C(25) C(26) -131.2(3) no
C(16) C(21) C(25) C(27) 105.4(3) no
C(20) C(21) C(25) C(26) 48.7(4) no
C(20) C(21) C(25) C(27) -74.7(4) no
Ni(1) C(28) C(29) C(30) 96.6(3) no
Ni(1) C(28) C(29) C(31) -83.8(3) no
Ni(1) C(32) C(33) C(34) 54.2(2) no
Ni(1) C(32) C(33) C(35) -112.6(2) no
C(32) C(33) C(34) Ni(1) -55.5(3) no
C(35) C(33) C(34) Ni(1) 111.3(3) no
